data_4110198
loop_
_publ_author_name
'Jason D. Masuda'
'Wolfgang W. Schoeller'
'Bruno Donnadieu'
'Guy Bertrand'

_publ_contact_author 'Prof G. Bertrand'
_publ_contact_author_address
;
University of California
UCR-CNRS Joint Research Lab
(UMR 2282) 
Department of Chemistry
Riverside, CA 92521 USA 
;
_publ_contact_author_email ' guy.bertrand@ucr.edu '
_publ_contact_author_fax 951-827-4713
_publ_section_title
;
 NHC-Mediated Aggregation of P4: Isolation of a P12 Cluster
;
_journal_name_full 'Journal of the American Chemical Society'
_journal_page_first 14180
_journal_page_last 14181
_journal_paper_doi 10.1021/ja077296u
_journal_volume 129
_journal_year 2007
_chemical_formula_moiety 'C33 H48 N2 P4'
_chemical_formula_sum 'C33 H48 N2 P4'
_chemical_formula_weight 596.61
_chemical_name_systematic
;
 ?
;
_space_group_IT_number 2
_symmetry_cell_setting triclinic
_symmetry_space_group_name_Hall '-P 1'
_symmetry_space_group_name_H-M 'P -1'
_atom_sites_solution_hydrogens geom
_atom_sites_solution_primary direct
_atom_sites_solution_secondary difmap
_audit_creation_method SHELXL-97
_cell_angle_alpha 69.595(2)
_cell_angle_beta 79.441(2)
_cell_angle_gamma 69.8630(10)
_cell_formula_units_Z 2
_cell_length_a 9.8011(3)
_cell_length_b 12.7402(4)
_cell_length_c 14.6788(5)
_cell_measurement_reflns_used 6716
_cell_measurement_temperature 100(2)
_cell_measurement_theta_max 42.43
_cell_measurement_theta_min 1.48
_cell_volume 1608.72(9)
_computing_cell_refinement 'Bruker SMART'
_computing_data_collection 'Bruker SMART'
_computing_data_reduction 'Bruker SAINT'
_computing_molecular_graphics 'Ortep 3'
_computing_publication_material 'Bruker SHELXTL'
_computing_structure_refinement 'SHELXL-97 (Sheldrick, 1997)'
_computing_structure_solution Sir92
_diffrn_ambient_temperature 100(2)
_diffrn_measured_fraction_theta_full 0.996
_diffrn_measured_fraction_theta_max 0.996
_diffrn_measurement_device_type 'CCD area detector'
_diffrn_measurement_method 'phi and omega scans'
_diffrn_radiation_monochromator graphite
_diffrn_radiation_source 'fine-focus sealed tube'
_diffrn_radiation_type MoK\a
_diffrn_radiation_wavelength 0.71073
_diffrn_reflns_av_R_equivalents 0.0240
_diffrn_reflns_av_sigmaI/netI 0.0305
_diffrn_reflns_limit_h_max 15
_diffrn_reflns_limit_h_min -15
_diffrn_reflns_limit_k_max 19
_diffrn_reflns_limit_k_min -19
_diffrn_reflns_limit_l_max 22
_diffrn_reflns_limit_l_min -21
_diffrn_reflns_number 28584
_diffrn_reflns_theta_full 33.14
_diffrn_reflns_theta_max 33.14
_diffrn_reflns_theta_min 1.48
_exptl_absorpt_coefficient_mu 0.260
_exptl_absorpt_correction_T_max 0.9745
_exptl_absorpt_correction_T_min 0.9427
_exptl_absorpt_correction_type multi-scan
_exptl_absorpt_process_details 'SADABS version 2004/1'
_exptl_crystal_colour yellow
_exptl_crystal_density_diffrn 1.232
_exptl_crystal_description 'prism frag'
_exptl_crystal_F_000 640
_exptl_crystal_size_max 0.23
_exptl_crystal_size_mid 0.12
_exptl_crystal_size_min 0.10
_refine_diff_density_max 0.551
_refine_diff_density_min -0.360
_refine_diff_density_rms 0.057
_refine_ls_extinction_method none
_refine_ls_goodness_of_fit_ref 1.119
_refine_ls_hydrogen_treatment mixed
_refine_ls_matrix_type full
_refine_ls_number_parameters 362
_refine_ls_number_reflns 12224
_refine_ls_number_restraints 0
_refine_ls_restrained_S_all 1.119
_refine_ls_R_factor_all 0.0413
_refine_ls_R_factor_gt 0.0325
_refine_ls_shift/su_max 0.001
_refine_ls_shift/su_mean 0.000
_refine_ls_structure_factor_coef Fsqd
_refine_ls_weighting_details 'calc w=1/[\s^2^(Fo^2^)+(0.0507P)^2^+0.1465P] where P=(Fo^2^+2Fc^2^)/3'
_refine_ls_weighting_scheme calc
_refine_ls_wR_factor_gt 0.0901
_refine_ls_wR_factor_ref 0.0958
_reflns_number_gt 10297
_reflns_number_total 12224
_reflns_threshold_expression >2sigma(I)
_cod_data_source_file ja077296usi20071017_014618_2.cif
_cod_data_source_block 4
_cod_original_sg_symbol_H-M ' P -1'
_cod_database_code 4110198

loop_
_symmetry_equiv_pos_as_xyz
'x, y, z'
'-x, -y, -z'

loop_
_atom_site_label
_atom_site_type_symbol
_atom_site_fract_x
_atom_site_fract_y
_atom_site_fract_z
_atom_site_U_iso_or_equiv
_atom_site_adp_type
_atom_site_occupancy
_atom_site_symmetry_multiplicity
_atom_site_calc_flag
_atom_site_refinement_flags
P1 P 0.52201(3) 0.24795(2) 0.697173(17) 0.01320(5) Uani 1 1 d .
P2 P 0.57960(2) 0.055013(19) 0.741559(16) 0.01196(5) Uani 1 1 d .
P3 P 0.46269(3) 0.06118(2) 0.623816(18) 0.01617(5) Uani 1 1 d .
P4 P 0.70037(3) 0.02328(2) 0.606433(18) 0.01701(5) Uani 1 1 d .
N1 N 0.57969(8) 0.37391(6) 0.79231(6) 0.01320(13) Uani 1 1 d .
N2 N 0.73214(8) 0.19278(6) 0.83343(5) 0.01180(13) Uani 1 1 d .
C1 C 0.61902(9) 0.26636(7) 0.77702(6) 0.01110(14) Uani 1 1 d .
C2 C 0.67951(11) 0.37794(8) 0.85314(7) 0.01585(16) Uani 1 1 d .
H2A H 0.6259 0.4167 0.9027 0.019 Uiso 1 1 calc R
H2B H 0.7497 0.4193 0.8133 0.019 Uiso 1 1 calc R
C3 C 0.75574(10) 0.24766(8) 0.90027(6) 0.01471(15) Uani 1 1 d .
H3A H 0.8609 0.2327 0.9040 0.018 Uiso 1 1 calc R
H3B H 0.7112 0.2182 0.9666 0.018 Uiso 1 1 calc R
C4 C 0.75617(11) -0.14239(9) 0.64138(8) 0.01958(18) Uani 1 1 d .
H4A H 0.7339 -0.1636 0.5882 0.023 Uiso 1 1 calc R
H4B H 0.8631 -0.1731 0.6457 0.023 Uiso 1 1 calc R
C5 C 0.68620(10) -0.20364(8) 0.73496(7) 0.01522(16) Uani 1 1 d .
C6 C 0.54070(10) -0.18063(8) 0.74495(7) 0.01502(16) Uani 1 1 d .
C7 C 0.45072(11) -0.09359(8) 0.66301(7) 0.01855(17) Uani 1 1 d .
H7A H 0.3475 -0.0904 0.6825 0.022 Uiso 1 1 calc R
H7B H 0.4804 -0.1229 0.6059 0.022 Uiso 1 1 calc R
C8 C 0.48607(10) 0.48070(7) 0.73253(6) 0.01310(15) Uani 1 1 d .
C9 C 0.33736(10) 0.51778(8) 0.76248(7) 0.01492(15) Uani 1 1 d .
C10 C 0.25090(11) 0.62583(8) 0.70612(7) 0.01675(16) Uani 1 1 d .
H10 H 0.1497 0.6519 0.7243 0.020 Uiso 1 1 calc R
C11 C 0.30990(11) 0.69549(8) 0.62439(7) 0.01757(17) Uani 1 1 d .
H11 H 0.2500 0.7698 0.5883 0.021 Uiso 1 1 calc R
C12 C 0.45656(11) 0.65671(8) 0.59527(7) 0.01691(16) Uani 1 1 d .
H12 H 0.4961 0.7047 0.5388 0.020 Uiso 1 1 calc R
C13 C 0.54690(10) 0.54842(8) 0.64751(7) 0.01445(15) Uani 1 1 d .
C14 C 0.83337(9) 0.08312(7) 0.82536(6) 0.01150(14) Uani 1 1 d .
C15 C 0.93170(9) 0.08215(8) 0.74180(6) 0.01317(15) Uani 1 1 d .
C16 C 1.03237(10) -0.02549(8) 0.73924(7) 0.01607(16) Uani 1 1 d .
H16 H 1.0956 -0.0293 0.6823 0.019 Uiso 1 1 calc R
C17 C 1.04263(10) -0.12695(8) 0.81754(7) 0.01672(16) Uani 1 1 d .
H17 H 1.1146 -0.1986 0.8150 0.020 Uiso 1 1 calc R
C18 C 0.94750(10) -0.12346(8) 0.89958(7) 0.01471(15) Uani 1 1 d .
H18 H 0.9559 -0.1929 0.9535 0.018 Uiso 1 1 calc R
C19 C 0.83942(9) -0.01951(7) 0.90434(6) 0.01173(14) Uani 1 1 d .
C20 C 0.45717(12) -0.23514(10) 0.83523(8) 0.0252(2) Uani 1 1 d .
H20A H 0.4165 -0.2882 0.8220 0.038 Uiso 1 1 calc R
H20B H 0.3779 -0.1732 0.8545 0.038 Uiso 1 1 calc R
H20C H 0.5227 -0.2796 0.8881 0.038 Uiso 1 1 calc R
C21 C 0.78611(12) -0.28707(9) 0.81325(8) 0.02293(19) Uani 1 1 d .
H21A H 0.7284 -0.3083 0.8750 0.034 Uiso 1 1 calc R
H21B H 0.8534 -0.2492 0.8206 0.034 Uiso 1 1 calc R
H21C H 0.8417 -0.3581 0.7953 0.034 Uiso 1 1 calc R
C22 C 0.26746(11) 0.44539(8) 0.85165(8) 0.02126(19) Uani 1 1 d .
H22 H 0.3445 0.3713 0.8821 0.026 Uiso 1 1 calc R
C23 C 0.20495(15) 0.51139(11) 0.92681(9) 0.0340(3) Uani 1 1 d .
H23A H 0.2829 0.5298 0.9456 0.051 Uiso 1 1 calc R
H23B H 0.1630 0.4621 0.9845 0.051 Uiso 1 1 calc R
H23C H 0.1290 0.5845 0.8984 0.051 Uiso 1 1 calc R
C24 C 0.14873(12) 0.41189(10) 0.82291(11) 0.0314(3) Uani 1 1 d .
H24A H 0.0749 0.4834 0.7893 0.047 Uiso 1 1 calc R
H24B H 0.1029 0.3672 0.8816 0.047 Uiso 1 1 calc R
H24C H 0.1926 0.3636 0.7795 0.047 Uiso 1 1 calc R
C25 C 0.70456(10) 0.50611(8) 0.60931(7) 0.01551(16) Uani 1 1 d .
H25 H 0.7531 0.4296 0.6575 0.019 Uiso 1 1 calc R
C26 C 0.78781(13) 0.59225(10) 0.59870(9) 0.0257(2) Uani 1 1 d .
H26A H 0.7455 0.6668 0.5491 0.038 Uiso 1 1 calc R
H26B H 0.8904 0.5589 0.5790 0.038 Uiso 1 1 calc R
H26C H 0.7808 0.6062 0.6612 0.038 Uiso 1 1 calc R
C27 C 0.71255(12) 0.48419(9) 0.51202(7) 0.02217(19) Uani 1 1 d .
H27A H 0.6616 0.4270 0.5204 0.033 Uiso 1 1 calc R
H27B H 0.8148 0.4533 0.4902 0.033 Uiso 1 1 calc R
H27C H 0.6664 0.5582 0.4633 0.033 Uiso 1 1 calc R
C28 C 0.93497(10) 0.19352(8) 0.65875(6) 0.01517(16) Uani 1 1 d .
H28 H 0.8325 0.2461 0.6494 0.018 Uiso 1 1 calc R
C29 C 1.00159(11) 0.17121(10) 0.56198(7) 0.02125(19) Uani 1 1 d .
H29A H 1.1067 0.1322 0.5659 0.032 Uiso 1 1 calc R
H29B H 0.9843 0.2463 0.5094 0.032 Uiso 1 1 calc R
H29C H 0.9565 0.1208 0.5487 0.032 Uiso 1 1 calc R
C30 C 1.02086(11) 0.25847(9) 0.68525(7) 0.01971(18) Uani 1 1 d .
H30A H 0.9746 0.2786 0.7446 0.030 Uiso 1 1 calc R
H30B H 1.0214 0.3305 0.6316 0.030 Uiso 1 1 calc R
H30C H 1.1212 0.2076 0.6964 0.030 Uiso 1 1 calc R
C31 C 0.73133(9) -0.02320(8) 0.99312(6) 0.01289(15) Uani 1 1 d .
H31 H 0.6555 0.0555 0.9811 0.015 Uiso 1 1 calc R
C32 C 0.65507(10) -0.11572(8) 1.00955(7) 0.01637(16) Uani 1 1 d .
H32A H 0.6027 -0.0968 0.9523 0.025 Uiso 1 1 calc R
H32B H 0.5859 -0.1162 1.0670 0.025 Uiso 1 1 calc R
H32C H 0.7278 -0.1934 1.0199 0.025 Uiso 1 1 calc R
C33 C 0.80544(11) -0.04761(9) 1.08503(7) 0.01847(17) Uani 1 1 d .
H33A H 0.8762 -0.1264 1.1005 0.028 Uiso 1 1 calc R
H33B H 0.7318 -0.0428 1.1397 0.028 Uiso 1 1 calc R
H33C H 0.8557 0.0109 1.0736 0.028 Uiso 1 1 calc R

loop_
_atom_site_aniso_label
_atom_site_aniso_U_11
_atom_site_aniso_U_22
_atom_site_aniso_U_33
_atom_site_aniso_U_23
_atom_site_aniso_U_13
_atom_site_aniso_U_12
P1 0.01480(10) 0.01005(10) 0.01439(10) -0.00298(8) -0.00479(8) -0.00227(7)
P2 0.01346(10) 0.01054(10) 0.01179(10) -0.00324(7) -0.00210(7) -0.00316(7)
P3 0.01959(11) 0.01332(11) 0.01588(11) -0.00264(8) -0.00726(8) -0.00423(8)
P4 0.02020(12) 0.01480(11) 0.01548(11) -0.00488(8) 0.00462(8) -0.00749(9)
N1 0.0156(3) 0.0091(3) 0.0148(3) -0.0035(3) -0.0044(3) -0.0022(2)
N2 0.0125(3) 0.0110(3) 0.0110(3) -0.0036(2) -0.0024(2) -0.0014(2)
C1 0.0113(3) 0.0096(3) 0.0107(3) -0.0021(3) 0.0005(3) -0.0028(3)
C2 0.0205(4) 0.0132(4) 0.0152(4) -0.0047(3) -0.0058(3) -0.0040(3)
C3 0.0177(4) 0.0138(4) 0.0125(4) -0.0047(3) -0.0034(3) -0.0028(3)
C4 0.0198(4) 0.0161(4) 0.0221(4) -0.0093(3) 0.0066(3) -0.0053(3)
C5 0.0174(4) 0.0116(4) 0.0169(4) -0.0056(3) -0.0005(3) -0.0038(3)
C6 0.0177(4) 0.0132(4) 0.0157(4) -0.0054(3) -0.0002(3) -0.0061(3)
C7 0.0208(4) 0.0158(4) 0.0218(4) -0.0053(3) -0.0062(3) -0.0070(3)
C8 0.0161(4) 0.0083(3) 0.0143(4) -0.0027(3) -0.0035(3) -0.0025(3)
C9 0.0167(4) 0.0102(3) 0.0167(4) -0.0030(3) -0.0024(3) -0.0032(3)
C10 0.0180(4) 0.0113(4) 0.0187(4) -0.0039(3) -0.0039(3) -0.0012(3)
C11 0.0238(4) 0.0101(4) 0.0167(4) -0.0027(3) -0.0056(3) -0.0020(3)
C12 0.0239(4) 0.0119(4) 0.0139(4) -0.0021(3) -0.0027(3) -0.0052(3)
C13 0.0190(4) 0.0114(4) 0.0138(4) -0.0042(3) -0.0024(3) -0.0048(3)
C14 0.0104(3) 0.0111(3) 0.0119(3) -0.0034(3) -0.0011(3) -0.0021(3)
C15 0.0113(3) 0.0151(4) 0.0126(4) -0.0044(3) 0.0001(3) -0.0038(3)
C16 0.0123(4) 0.0186(4) 0.0168(4) -0.0080(3) 0.0023(3) -0.0032(3)
C17 0.0130(4) 0.0148(4) 0.0216(4) -0.0079(3) -0.0003(3) -0.0014(3)
C18 0.0127(4) 0.0116(4) 0.0179(4) -0.0033(3) -0.0022(3) -0.0020(3)
C19 0.0095(3) 0.0120(3) 0.0131(4) -0.0033(3) -0.0018(3) -0.0026(3)
C20 0.0245(5) 0.0233(5) 0.0250(5) -0.0037(4) 0.0050(4) -0.0112(4)
C21 0.0216(5) 0.0184(4) 0.0269(5) -0.0063(4) -0.0075(4) -0.0016(4)
C22 0.0170(4) 0.0129(4) 0.0253(5) 0.0015(3) 0.0000(4) -0.0023(3)
C23 0.0405(7) 0.0301(6) 0.0207(5) -0.0019(4) 0.0056(5) -0.0078(5)
C24 0.0192(5) 0.0201(5) 0.0482(7) -0.0006(5) -0.0031(5) -0.0079(4)
C25 0.0194(4) 0.0132(4) 0.0144(4) -0.0044(3) -0.0003(3) -0.0058(3)
C26 0.0267(5) 0.0231(5) 0.0326(6) -0.0123(4) 0.0039(4) -0.0135(4)
C27 0.0268(5) 0.0224(5) 0.0166(4) -0.0087(4) -0.0016(4) -0.0038(4)
C28 0.0138(4) 0.0176(4) 0.0126(4) -0.0032(3) 0.0010(3) -0.0055(3)
C29 0.0212(4) 0.0272(5) 0.0141(4) -0.0060(4) 0.0036(3) -0.0088(4)
C30 0.0200(4) 0.0215(4) 0.0179(4) -0.0034(3) -0.0003(3) -0.0100(4)
C31 0.0113(3) 0.0127(4) 0.0125(4) -0.0019(3) -0.0005(3) -0.0032(3)
C32 0.0146(4) 0.0158(4) 0.0171(4) -0.0016(3) -0.0007(3) -0.0065(3)
C33 0.0170(4) 0.0242(5) 0.0138(4) -0.0048(3) -0.0026(3) -0.0063(3)

loop_
_atom_type_symbol
_atom_type_description
_atom_type_scat_dispersion_real
_atom_type_scat_dispersion_imag
_atom_type_scat_source
C C 0.0033 0.0016 'International Tables Vol C Tables 4.2.6.8 and 6.1.1.4'
H H 0.0000 0.0000 'International Tables Vol C Tables 4.2.6.8 and 6.1.1.4'
N N 0.0061 0.0033 'International Tables Vol C Tables 4.2.6.8 and 6.1.1.4'
P P 0.1023 0.0942 'International Tables Vol C Tables 4.2.6.8 and 6.1.1.4'

loop_
_geom_angle_atom_site_label_1
_geom_angle_atom_site_label_2
_geom_angle_atom_site_label_3
_geom_angle
C1 P1 P2 101.20(3)
P1 P2 P4 99.881(13)
P1 P2 P3 92.385(12)
P4 P2 P3 59.638(12)
C7 P3 P4 99.71(3)
C7 P3 P2 102.17(3)
P4 P3 P2 60.144(11)
C4 P4 P3 99.35(3)
C4 P4 P2 101.72(3)
P3 P4 P2 60.218(11)
C1 N1 C8 124.44(7)
C1 N1 C2 112.03(7)
C8 N1 C2 120.52(7)
C1 N2 C14 128.30(7)
C1 N2 C3 110.93(7)
C14 N2 C3 120.26(7)
N2 C1 N1 107.58(7)
N2 C1 P1 133.49(6)
N1 C1 P1 118.93(6)
N1 C2 C3 101.88(7)
N2 C3 C2 102.75(7)
C5 C4 P4 116.24(6)
C6 C5 C4 119.40(9)
C6 C5 C21 124.05(9)
C4 C5 C21 116.55(9)
C5 C6 C7 119.72(9)
C5 C6 C20 124.62(9)
C7 C6 C20 115.65(9)
C6 C7 P3 115.97(6)
C9 C8 C13 121.57(8)
C9 C8 N1 119.23(8)
C13 C8 N1 119.13(8)
C10 C9 C8 117.91(8)
C10 C9 C22 119.14(8)
C8 C9 C22 122.94(8)
C11 C10 C9 121.29(9)
C10 C11 C12 119.94(9)
C11 C12 C13 121.08(9)
C12 C13 C8 118.14(8)
C12 C13 C25 119.22(8)
C8 C13 C25 122.61(8)
C19 C14 C15 121.47(8)
C19 C14 N2 118.76(7)
C15 C14 N2 119.59(8)
C16 C15 C14 117.54(8)
C16 C15 C28 119.92(8)
C14 C15 C28 122.48(8)
C17 C16 C15 121.74(8)
C16 C17 C18 119.68(8)
C17 C18 C19 121.14(8)
C18 C19 C14 118.30(8)
C18 C19 C31 118.69(8)
C14 C19 C31 122.98(7)
C9 C22 C23 110.91(9)
C9 C22 C24 110.70(9)
C23 C22 C24 110.76(10)
C13 C25 C27 110.61(8)
C13 C25 C26 112.09(8)
C27 C25 C26 110.36(8)
C15 C28 C29 113.55(8)
C15 C28 C30 110.05(8)
C29 C28 C30 108.72(8)
C19 C31 C32 111.12(7)
C19 C31 C33 111.46(7)
C32 C31 C33 109.86(7)

loop_
_geom_bond_atom_site_label_1
_geom_bond_atom_site_label_2
_geom_bond_distance
P1 C1 1.7568(9)
P1 P2 2.2018(3)
P2 P4 2.2064(3)
P2 P3 2.2080(3)
P3 C7 1.8912(10)
P3 P4 2.1951(4)
P4 C4 1.8895(10)
N1 C1 1.3768(11)
N1 C8 1.4374(11)
N1 C2 1.4641(12)
N2 C1 1.3687(11)
N2 C14 1.4381(11)
N2 C3 1.4758(11)
C2 C3 1.5253(13)
C4 C5 1.4973(14)
C5 C6 1.3441(13)
C5 C21 1.5012(14)
C6 C7 1.4964(14)
C6 C20 1.5036(14)
C8 C9 1.4060(13)
C8 C13 1.4099(13)
C9 C10 1.3989(13)
C9 C22 1.5158(14)
C10 C11 1.3850(14)
C11 C12 1.3879(14)
C12 C13 1.3948(13)
C13 C25 1.5207(13)
C14 C19 1.4042(12)
C14 C15 1.4151(12)
C15 C16 1.3951(12)
C15 C28 1.5203(13)
C16 C17 1.3852(14)
C17 C18 1.3852(13)
C18 C19 1.3973(12)
C19 C31 1.5193(12)
C22 C23 1.5310(17)
C22 C24 1.5369(17)
C25 C27 1.5315(13)
C25 C26 1.5315(14)
C28 C29 1.5292(13)
C28 C30 1.5391(14)
C31 C32 1.5326(13)
C31 C33 1.5347(13)

loop_
_cod_related_entry_id
_cod_related_entry_database
_cod_related_entry_code
1 ChemSpider 21121512
